data_7212584
loop_
_publ_author_name
'Schultheiss, Nate'
'Bethune, Sarah'
'Henck, Jan-Olav'

_publ_section_title
;
 Nutraceutical cocrystals: utilizing pterostilbene as a cocrystal former
;
_journal_issue 8
_journal_name_full CrystEngComm
_journal_page_first 2436
_journal_paper_doi 10.1039/c002045a
_journal_volume 12
_journal_year 2010
_chemical_formula_moiety
;
(C16 H16 O3) (C8 H10 N4 O2)
;
_chemical_formula_sum 'C24 H26 N4 O5'
_chemical_formula_weight 450.49
_chemical_name_systematic
;
204542
;
_space_group_IT_number 14
_symmetry_cell_setting monoclinic
_symmetry_space_group_name_Hall '-P 2yn'
_symmetry_space_group_name_H-M 'P 1 21/n 1'
_atom_sites_solution_hydrogens geom
_atom_sites_solution_primary direct
_atom_sites_solution_secondary difmap
_audit_creation_method SHELXL-97
_cell_angle_alpha 90.00
_cell_angle_beta 90.225(5)
_cell_angle_gamma 90.00
_cell_formula_units_Z 16
_cell_length_a 17.424(2)
_cell_length_b 26.809(4)
_cell_length_c 18.546(2)
_cell_measurement_reflns_used 9845
_cell_measurement_temperature 120(2)
_cell_measurement_theta_max 31.31
_cell_measurement_theta_min 2.21
_cell_volume 8663.1(19)
_computing_cell_refinement 'Bruker SAINT'
_computing_data_collection 'Bruker APEX2'
_computing_data_reduction 'Bruker SAINT'
_computing_molecular_graphics 'Bruker SHELXTL'
_computing_publication_material 'Bruker SHELXTL'
_computing_structure_refinement 'SHELXL-97 (Sheldrick, 1997)'
_computing_structure_solution 'SHELXS-97 (Sheldrick, 1990)'
_diffrn_ambient_temperature 120(2)
_diffrn_measured_fraction_theta_full 0.993
_diffrn_measured_fraction_theta_max 0.935
_diffrn_measurement_device_type 'Bruker APEX-II CCD'
_diffrn_measurement_method '\f and \w scans'
_diffrn_radiation_monochromator graphite
_diffrn_radiation_source 'fine-focus sealed tube'
_diffrn_radiation_type MoK\a
_diffrn_radiation_wavelength 0.71073
_diffrn_reflns_av_R_equivalents 0.0655
_diffrn_reflns_av_sigmaI/netI 0.0688
_diffrn_reflns_limit_h_max 25
_diffrn_reflns_limit_h_min -22
_diffrn_reflns_limit_k_max 39
_diffrn_reflns_limit_k_min -35
_diffrn_reflns_limit_l_max 27
_diffrn_reflns_limit_l_min -22
_diffrn_reflns_number 99700
_diffrn_reflns_theta_full 27.50
_diffrn_reflns_theta_max 32.03
_diffrn_reflns_theta_min 0.76
_diffrn_standards_number 0
_exptl_absorpt_coefficient_mu 0.098
_exptl_absorpt_correction_type none
_exptl_crystal_colour colourless
_exptl_crystal_density_diffrn 1.382
_exptl_crystal_density_method 'not measured'
_exptl_crystal_description prism
_exptl_crystal_F_000 3808
_exptl_crystal_size_max 0.25
_exptl_crystal_size_mid 0.20
_exptl_crystal_size_min 0.15
_refine_diff_density_max 0.469
_refine_diff_density_min -0.346
_refine_diff_density_rms 0.064
_refine_ls_extinction_method none
_refine_ls_goodness_of_fit_ref 1.028
_refine_ls_hydrogen_treatment mixed
_refine_ls_matrix_type full
_refine_ls_number_parameters 1222
_refine_ls_number_reflns 28191
_refine_ls_number_restraints 0
_refine_ls_restrained_S_all 1.028
_refine_ls_R_factor_all 0.1316
_refine_ls_R_factor_gt 0.0728
_refine_ls_shift/su_max 0.001
_refine_ls_shift/su_mean 0.000
_refine_ls_structure_factor_coef Fsqd
_refine_ls_weighting_details 'calc w=1/[\s^2^(Fo^2^)+(0.0850P)^2^+4.0000P] where P=(Fo^2^+2Fc^2^)/3'
_refine_ls_weighting_scheme calc
_refine_ls_wR_factor_gt 0.1796
_refine_ls_wR_factor_ref 0.2094
_reflns_number_gt 16287
_reflns_number_total 28191
_reflns_threshold_expression >2sigma(I)
_cod_data_source_file c002045a.txt
_cod_data_source_block 204542
_cod_depositor_comments
;
The following automatic conversions were performed:

'_symmetry_cell_setting' value 'Monoclinic' changed to 'monoclinic'
according to /home/saulius/struct/CIF-dictionaries/cif_core.dic
dictionary named 'cif_core.dic' version 2.4.2 from 2011-04-26.

Automatic conversion script
Id: cif_fix_values 1891 2012-01-12 08:04:46Z andrius 
;
_cod_original_cell_volume 8663.1(18)
_cod_original_sg_symbol_H-M P2(1)/n
_cod_database_code 7212584

loop_
_symmetry_equiv_pos_as_xyz
'x, y, z'
'-x+1/2, y+1/2, -z+1/2'
'-x, -y, -z'
'x-1/2, -y-1/2, z-1/2'

loop_
_atom_site_label
_atom_site_type_symbol
_atom_site_fract_x
_atom_site_fract_y
_atom_site_fract_z
_atom_site_U_iso_or_equiv
_atom_site_adp_type
_atom_site_occupancy
_atom_site_symmetry_multiplicity
_atom_site_calc_flag
_atom_site_refinement_flags
N11_1 N 0.32556(10) 0.19049(7) 0.79350(11) 0.0325(4) Uani 1 1 d .
C11_1 C 0.24240(13) 0.18260(11) 0.79568(16) 0.0448(6) Uani 1 1 d .
H11A_1 H 0.2239 0.1734 0.7475 0.067 Uiso 1 1 calc R
H11B_1 H 0.2171 0.2134 0.8113 0.067 Uiso 1 1 calc R
H11C_1 H 0.2306 0.1557 0.8297 0.067 Uiso 1 1 calc R
C12_1 C 0.36237(13) 0.19237(9) 0.85986(13) 0.0343(5) Uani 1 1 d .
O12_1 O 0.32728(10) 0.18825(7) 0.91643(10) 0.0452(4) Uani 1 1 d .
N13_1 N 0.44021(11) 0.19872(8) 0.85974(10) 0.0338(4) Uani 1 1 d .
C13_1 C 0.48121(15) 0.19916(11) 0.92818(13) 0.0424(6) Uani 1 1 d .
H13A_1 H 0.5340 0.2106 0.9205 0.064 Uiso 1 1 calc R
H13B_1 H 0.4820 0.1654 0.9484 0.064 Uiso 1 1 calc R
H13C_1 H 0.4553 0.2218 0.9617 0.064 Uiso 1 1 calc R
C14_1 C 0.47792(12) 0.20226(9) 0.79613(12) 0.0308(5) Uani 1 1 d .
C15_1 C 0.43946(12) 0.20081(9) 0.73099(12) 0.0292(4) Uani 1 1 d .
C16_1 C 0.35915(12) 0.19485(9) 0.72620(12) 0.0308(5) Uani 1 1 d .
O16_1 O 0.31930(9) 0.19343(7) 0.67096(9) 0.0395(4) Uani 1 1 d .
N17_1 N 0.49578(10) 0.20599(8) 0.67966(10) 0.0314(4) Uani 1 1 d .
C17_1 C 0.48628(15) 0.20531(10) 0.60148(12) 0.0390(5) Uani 1 1 d .
H17A_1 H 0.5362 0.2103 0.5785 0.058 Uiso 1 1 calc R
H17B_1 H 0.4512 0.2321 0.5869 0.058 Uiso 1 1 calc R
H17C_1 H 0.4650 0.1731 0.5865 0.058 Uiso 1 1 calc R
C18_1 C 0.56152(12) 0.20971(9) 0.71606(13) 0.0346(5) Uani 1 1 d .
H18_1 H 0.6098 0.2135 0.6930 0.041 Uiso 1 1 calc R
N19_1 N 0.55425(10) 0.20774(8) 0.78676(10) 0.0353(4) Uani 1 1 d .
C21_1 C -0.14795(13) 0.18031(9) 0.23318(12) 0.0323(5) Uani 1 1 d .
O21_1 O -0.13467(10) 0.17846(8) 0.16064(9) 0.0473(5) Uani 1 1 d .
C22_1 C -0.21934(13) 0.18552(9) 0.26364(13) 0.0338(5) Uani 1 1 d .
H22_1 H -0.2640 0.1881 0.2343 0.041 Uiso 1 1 calc R
C23_1 C -0.22459(12) 0.18688(9) 0.33820(13) 0.0311(5) Uani 1 1 d .
O23_1 O -0.29709(9) 0.19300(7) 0.36464(9) 0.0408(4) Uani 1 1 d .
C24_1 C -0.15975(12) 0.18223(9) 0.38137(12) 0.0309(5) Uani 1 1 d .
H24_1 H -0.1644 0.1826 0.4324 0.037 Uiso 1 1 calc R
C25_1 C -0.08775(12) 0.17697(8) 0.34956(12) 0.0288(4) Uani 1 1 d .
C26_1 C -0.08229(12) 0.17607(9) 0.27547(12) 0.0315(5) Uani 1 1 d .
H26_1 H -0.0335 0.1726 0.2533 0.038 Uiso 1 1 calc R
C27_1 C -0.19778(15) 0.18462(12) 0.11308(14) 0.0484(7) Uani 1 1 d .
H27A_1 H -0.2359 0.1585 0.1223 0.073 Uiso 1 1 calc R
H27B_1 H -0.1800 0.1821 0.0631 0.073 Uiso 1 1 calc R
H27C_1 H -0.2211 0.2174 0.1209 0.073 Uiso 1 1 calc R
C28_1 C -0.30319(14) 0.20507(11) 0.43917(13) 0.0415(6) Uani 1 1 d .
H28A_1 H -0.2891 0.1759 0.4682 0.062 Uiso 1 1 calc R
H28B_1 H -0.3561 0.2148 0.4500 0.062 Uiso 1 1 calc R
H28C_1 H -0.2685 0.2328 0.4506 0.062 Uiso 1 1 calc R
C29_1 C -0.01991(12) 0.17406(9) 0.39631(12) 0.0303(5) Uani 1 1 d .
H29_1 H -0.0281 0.1745 0.4469 0.036 Uiso 1 1 calc R
C31_1 C 0.25981(12) 0.16850(9) 0.49462(12) 0.0331(5) Uani 1 1 d .
O31_1 O 0.32873(10) 0.16800(8) 0.52953(10) 0.0451(4) Uani 1 1 d .
H31_1 H 0.3240(18) 0.1780(12) 0.5767(18) 0.054 Uiso 1 1 d .
C32_1 C 0.25916(13) 0.15695(11) 0.42269(13) 0.0393(6) Uani 1 1 d .
H32_1 H 0.3056 0.1481 0.3992 0.047 Uiso 1 1 calc R
C33_1 C 0.19121(13) 0.15820(10) 0.38426(12) 0.0377(5) Uani 1 1 d .
H33_1 H 0.1917 0.1509 0.3341 0.045 Uiso 1 1 calc R
C34_1 C 0.12199(12) 0.16988(9) 0.41742(12) 0.0296(4) Uani 1 1 d .
C35_1 C 0.12335(13) 0.18041(9) 0.49112(12) 0.0328(5) Uani 1 1 d .
H35_1 H 0.0769 0.1880 0.5154 0.039 Uiso 1 1 calc R
C36_1 C 0.19168(13) 0.17992(9) 0.52917(12) 0.0329(5) Uani 1 1 d .
H36_1 H 0.1919 0.1875 0.5792 0.040 Uiso 1 1 calc R
C37_1 C 0.05215(12) 0.17090(9) 0.37357(12) 0.0329(5) Uani 1 1 d .
H37_1 H 0.0591 0.1691 0.3229 0.039 Uiso 1 1 calc R
N11_2 N 0.91268(10) 0.05344(7) 0.21950(11) 0.0321(4) Uani 1 1 d .
C11_2 C 0.82883(13) 0.05588(10) 0.21640(15) 0.0417(6) Uani 1 1 d .
H11A_2 H 0.8129 0.0742 0.1732 0.062 Uiso 1 1 calc R
H11B_2 H 0.8096 0.0730 0.2594 0.062 Uiso 1 1 calc R
H11C_2 H 0.8078 0.0220 0.2146 0.062 Uiso 1 1 calc R
C12_2 C 0.95031(13) 0.05196(9) 0.15328(13) 0.0332(5) Uani 1 1 d .
O12_2 O 0.91582(11) 0.05388(7) 0.09621(9) 0.0444(4) Uani 1 1 d .
N13_2 N 1.02862(11) 0.04834(8) 0.15470(10) 0.0335(4) Uani 1 1 d .
C13_2 C 1.07064(16) 0.04456(11) 0.08614(12) 0.0414(6) Uani 1 1 d .
H13A_2 H 1.0693 0.0768 0.0614 0.062 Uiso 1 1 calc R
H13B_2 H 1.0465 0.0192 0.0556 0.062 Uiso 1 1 calc R
H13C_2 H 1.1240 0.0352 0.0959 0.062 Uiso 1 1 calc R
C14_2 C 1.06572(13) 0.04549(9) 0.21929(12) 0.0309(5) Uani 1 1 d .
C15_2 C 1.02743(12) 0.04699(8) 0.28337(12) 0.0300(4) Uani 1 1 d .
C16_2 C 0.94627(12) 0.05017(8) 0.28757(12) 0.0297(4) Uani 1 1 d .
O16_2 O 0.90592(9) 0.04968(7) 0.34187(9) 0.0397(4) Uani 1 1 d .
N17_2 N 1.08361(10) 0.04137(8) 0.33552(10) 0.0325(4) Uani 1 1 d .
C17_2 C 1.07347(15) 0.03960(11) 0.41315(12) 0.0396(6) Uani 1 1 d .
H17A_2 H 1.1236 0.0357 0.4367 0.059 Uiso 1 1 calc R
H17B_2 H 1.0405 0.0113 0.4256 0.059 Uiso 1 1 calc R
H17C_2 H 1.0495 0.0706 0.4295 0.059 Uiso 1 1 calc R
C18_2 C 1.14962(13) 0.03763(10) 0.29928(13) 0.0367(5) Uani 1 1 d .
H18_2 H 1.1978 0.0338 0.3227 0.044 Uiso 1 1 calc R
N19_2 N 1.14259(11) 0.03969(8) 0.22828(11) 0.0370(4) Uani 1 1 d .
C21_2 C 0.43882(13) 0.07548(9) 0.78167(12) 0.0325(5) Uani 1 1 d .
O21_2 O 0.45168(10) 0.07750(8) 0.85423(9) 0.0440(4) Uani 1 1 d .
C22_2 C 0.36711(13) 0.06848(9) 0.75079(13) 0.0330(5) Uani 1 1 d .
H22_2 H 0.3227 0.0654 0.7800 0.040 Uiso 1 1 calc R
C23_2 C 0.36173(12) 0.06613(9) 0.67617(13) 0.0324(5) Uani 1 1 d .
O23_2 O 0.28953(9) 0.05781(7) 0.65010(10) 0.0431(4) Uani 1 1 d .
C24_2 C 0.42591(13) 0.07166(9) 0.63355(12) 0.0326(5) Uani 1 1 d .
H24_2 H 0.4210 0.0709 0.5825 0.039 Uiso 1 1 calc R
C25_2 C 0.49785(12) 0.07841(8) 0.66495(12) 0.0292(4) Uani 1 1 d .
C26_2 C 0.50388(12) 0.08048(9) 0.73966(12) 0.0319(5) Uani 1 1 d .
H26_2 H 0.5526 0.0853 0.7618 0.038 Uiso 1 1 calc R
C27_2 C 0.39047(15) 0.06486(12) 0.90091(14) 0.0460(6) Uani 1 1 d .
H27A_2 H 0.3697 0.0322 0.8872 0.069 Uiso 1 1 calc R
H27B_2 H 0.3500 0.0901 0.8971 0.069 Uiso 1 1 calc R
H27C_2 H 0.4094 0.0635 0.9507 0.069 Uiso 1 1 calc R
C28_2 C 0.28404(15) 0.04551(12) 0.57557(15) 0.0462(6) Uani 1 1 d .
H28A_2 H 0.3207 0.0189 0.5643 0.069 Uiso 1 1 calc R
H28B_2 H 0.2958 0.0750 0.5465 0.069 Uiso 1 1 calc R
H28C_2 H 0.2319 0.0341 0.5646 0.069 Uiso 1 1 calc R
C29_2 C 0.56526(12) 0.08131(9) 0.61811(12) 0.0310(5) Uani 1 1 d .
H29_2 H 0.5564 0.0808 0.5675 0.037 Uiso 1 1 calc R
C31_2 C 0.84454(13) 0.07551(9) 0.51927(12) 0.0314(5) Uani 1 1 d .
O31_2 O 0.91288(10) 0.07142(8) 0.48530(10) 0.0426(4) Uani 1 1 d .
H31_2 H 0.9071(18) 0.0683(12) 0.4438(17) 0.051 Uiso 1 1 d .
C32_2 C 0.84592(13) 0.08019(10) 0.59348(13) 0.0380(5) Uani 1 1 d .
H32_2 H 0.8936 0.0810 0.6185 0.046 Uiso 1 1 calc R
C33_2 C 0.77834(13) 0.08369(10) 0.63113(12) 0.0368(5) Uani 1 1 d .
H33_2 H 0.7802 0.0868 0.6821 0.044 Uiso 1 1 calc R
C34_2 C 0.70719(12) 0.08273(9) 0.59655(12) 0.0299(4) Uani 1 1 d .
C35_2 C 0.70708(13) 0.07848(9) 0.52198(12) 0.0324(5) Uani 1 1 d .
H35_2 H 0.6595 0.0780 0.4969 0.039 Uiso 1 1 calc R
C36_2 C 0.77423(13) 0.07492(9) 0.48351(12) 0.0338(5) Uani 1 1 d .
H36_2 H 0.7726 0.0721 0.4325 0.041 Uiso 1 1 calc R
C37_2 C 0.63760(12) 0.08457(9) 0.64021(12) 0.0329(5) Uani 1 1 d .
H37_2 H 0.6451 0.0886 0.6906 0.040 Uiso 1 1 calc R
N11_3 N -0.02409(10) 0.20400(7) 0.72244(11) 0.0322(4) Uani 1 1 d .
C11_3 C 0.05978(13) 0.19994(10) 0.72045(16) 0.0421(6) Uani 1 1 d .
H11A_3 H 0.0775 0.1795 0.7610 0.063 Uiso 1 1 calc R
H11B_3 H 0.0825 0.2333 0.7240 0.063 Uiso 1 1 calc R
H11C_3 H 0.0754 0.1843 0.6750 0.063 Uiso 1 1 calc R
C12_3 C -0.06101(14) 0.20530(9) 0.65571(13) 0.0334(5) Uani 1 1 d .
O12_3 O -0.02635(11) 0.20379(7) 0.59899(10) 0.0451(4) Uani 1 1 d .
N13_3 N -0.13957(11) 0.20815(8) 0.65673(10) 0.0338(4) Uani 1 1 d .
C13_3 C -0.18206(15) 0.21098(11) 0.58818(12) 0.0411(6) Uani 1 1 d .
H13A_3 H -0.2360 0.2187 0.5978 0.062 Uiso 1 1 calc R
H13B_3 H -0.1786 0.1789 0.5631 0.062 Uiso 1 1 calc R
H13C_3 H -0.1599 0.2372 0.5579 0.062 Uiso 1 1 calc R
C14_3 C -0.17671(13) 0.21068(9) 0.72132(12) 0.0306(5) Uani 1 1 d .
C15_3 C -0.13856(12) 0.21004(8) 0.78551(12) 0.0293(4) Uani 1 1 d .
C16_3 C -0.05715(12) 0.20660(8) 0.78982(12) 0.0298(4) Uani 1 1 d .
O16_3 O -0.01748(9) 0.20676(7) 0.84476(9) 0.0372(4) Uani 1 1 d .
N17_3 N -0.19442(11) 0.21500(8) 0.83744(10) 0.0334(4) Uani 1 1 d .
C17_3 C -0.18449(14) 0.21686(11) 0.91454(12) 0.0389(5) Uani 1 1 d .
H17A_3 H -0.2342 0.2230 0.9375 0.058 Uiso 1 1 calc R
H17B_3 H -0.1489 0.2439 0.9270 0.058 Uiso 1 1 calc R
H17C_3 H -0.1636 0.1850 0.9316 0.058 Uiso 1 1 calc R
C18_3 C -0.26106(13) 0.21758(10) 0.80054(13) 0.0377(5) Uani 1 1 d .
H18_3 H -0.3094 0.2208 0.8235 0.045 Uiso 1 1 calc R
N19_3 N -0.25363(11) 0.21535(8) 0.72976(11) 0.0384(5) Uani 1 1 d .
C21_3 C 0.44923(13) 0.16622(9) 1.28651(12) 0.0327(5) Uani 1 1 d .
O21_3 O 0.43753(10) 0.16382(8) 1.35917(9) 0.0422(4) Uani 1 1 d .
C22_3 C 0.52059(12) 0.17239(8) 1.25502(12) 0.0304(5) Uani 1 1 d .
H22_3 H 0.5655 0.1749 1.2839 0.036 Uiso 1 1 calc R
C23_3 C 0.52507(12) 0.17484(9) 1.18080(12) 0.0311(5) Uani 1 1 d .
O23_3 O 0.59709(9) 0.18236(7) 1.15366(9) 0.0389(4) Uani 1 1 d .
C24_3 C 0.45988(12) 0.17039(9) 1.13802(12) 0.0299(4) Uani 1 1 d .
H24_3 H 0.4641 0.1713 1.0870 0.036 Uiso 1 1 calc R
C25_3 C 0.38850(12) 0.16463(8) 1.16986(12) 0.0287(4) Uani 1 1 d .
C26_3 C 0.38302(12) 0.16218(9) 1.24471(12) 0.0307(5) Uani 1 1 d .
H26_3 H 0.3345 0.1578 1.2670 0.037 Uiso 1 1 calc R
C27_3 C 0.49939(15) 0.17581(11) 1.40569(14) 0.0442(6) Uani 1 1 d .
H27A_3 H 0.5404 0.1511 1.3999 0.066 Uiso 1 1 calc R
H27B_3 H 0.4816 0.1756 1.4558 0.066 Uiso 1 1 calc R
H27C_3 H 0.5190 0.2090 1.3936 0.066 Uiso 1 1 calc R
C28_3 C 0.60126(14) 0.19664(11) 1.07951(14) 0.0416(6) Uani 1 1 d .
H28A_3 H 0.5849 0.1687 1.0491 0.062 Uiso 1 1 calc R
H28B_3 H 0.6542 0.2057 1.0677 0.062 Uiso 1 1 calc R
H28C_3 H 0.5675 0.2253 1.0709 0.062 Uiso 1 1 calc R
C29_3 C 0.32031(12) 0.16331(9) 1.12329(12) 0.0305(5) Uani 1 1 d .
H29_3 H 0.3286 0.1619 1.0727 0.037 Uiso 1 1 calc R
C31_3 C 0.04200(12) 0.17867(9) 1.02276(12) 0.0301(5) Uani 1 1 d .
O31_3 O -0.02543(9) 0.18463(7) 0.98759(9) 0.0419(4) Uani 1 1 d .
H31_3 H -0.0207(17) 0.1907(11) 0.9321(17) 0.050 Uiso 1 1 d .
C32_3 C 0.04027(12) 0.17292(10) 1.09706(12) 0.0339(5) Uani 1 1 d .
H32_3 H -0.0074 0.1727 1.1217 0.041 Uiso 1 1 calc R
C33_3 C 0.10774(12) 0.16750(10) 1.13509(12) 0.0342(5) Uani 1 1 d .
H33_3 H 0.1056 0.1635 1.1859 0.041 Uiso 1 1 calc R
C34_3 C 0.17888(11) 0.16767(8) 1.10142(11) 0.0274(4) Uani 1 1 d .
C35_3 C 0.17964(12) 0.17330(9) 1.02657(12) 0.0322(5) Uani 1 1 d .
H35_3 H 0.2273 0.1733 1.0018 0.039 Uiso 1 1 calc R
C36_3 C 0.11206(12) 0.17884(9) 0.98783(12) 0.0304(5) Uani 1 1 d .
H36_3 H 0.1138 0.1828 0.9370 0.036 Uiso 1 1 calc R
C37_3 C 0.24822(12) 0.16390(9) 1.14540(12) 0.0320(5) Uani 1 1 d .
H37_3 H 0.2407 0.1616 1.1960 0.038 Uiso 1 1 calc R
N11_4 N 0.56360(10) 0.05270(7) 1.28806(10) 0.0311(4) Uani 1 1 d .
C11_4 C 0.64624(13) 0.06365(11) 1.29024(15) 0.0429(6) Uani 1 1 d .
H11A_4 H 0.6563 0.0897 1.3261 0.064 Uiso 1 1 calc R
H11B_4 H 0.6630 0.0752 1.2427 0.064 Uiso 1 1 calc R
H11C_4 H 0.6745 0.0334 1.3034 0.064 Uiso 1 1 calc R
C12_4 C 0.52744(13) 0.05008(9) 1.35522(13) 0.0328(5) Uani 1 1 d .
O12_4 O 0.56325(10) 0.05425(7) 1.41127(9) 0.0452(4) Uani 1 1 d .
N13_4 N 0.45010(11) 0.04284(8) 1.35505(10) 0.0337(4) Uani 1 1 d .
C13_4 C 0.40900(16) 0.04235(11) 1.42416(13) 0.0425(6) Uani 1 1 d .
H13A_4 H 0.4374 0.0219 1.4590 0.064 Uiso 1 1 calc R
H13B_4 H 0.3576 0.0283 1.4170 0.064 Uiso 1 1 calc R
H13C_4 H 0.4047 0.0765 1.4425 0.064 Uiso 1 1 calc R
C14_4 C 0.41177(12) 0.03935(9) 1.29125(12) 0.0323(5) Uani 1 1 d .
C15_4 C 0.44869(12) 0.04104(9) 1.22652(12) 0.0303(4) Uani 1 1 d .
C16_4 C 0.52900(13) 0.04808(8) 1.22093(12) 0.0308(4) Uani 1 1 d .
O16_4 O 0.56823(9) 0.05072(7) 1.16557(9) 0.0394(4) Uani 1 1 d .
N17_4 N 0.39213(10) 0.03564(8) 1.17506(10) 0.0326(4) Uani 1 1 d .
C17_4 C 0.40116(16) 0.03658(11) 1.09757(13) 0.0429(6) Uani 1 1 d .
H17A_4 H 0.3525 0.0274 1.0744 0.064 Uiso 1 1 calc R
H17B_4 H 0.4411 0.0128 1.0835 0.064 Uiso 1 1 calc R
H17C_4 H 0.4160 0.0702 1.0823 0.064 Uiso 1 1 calc R
C18_4 C 0.32663(13) 0.03189(10) 1.21249(14) 0.0392(5) Uani 1 1 d .
H18_4 H 0.2780 0.0283 1.1897 0.047 Uiso 1 1 calc R
N19_4 N 0.33468(11) 0.03347(8) 1.28319(12) 0.0394(5) Uani 1 1 d .
C21_4 C 1.03510(13) 0.07649(9) 0.73143(12) 0.0314(5) Uani 1 1 d .
O21_4 O 1.02215(10) 0.07894(8) 0.65894(9) 0.0447(5) Uani 1 1 d .
C22_4 C 1.10679(12) 0.07013(9) 0.76230(12) 0.0304(4) Uani 1 1 d .
H22_4 H 1.1513 0.0669 0.7332 0.037 Uiso 1 1 calc R
C23_4 C 1.11186(12) 0.06858(8) 0.83716(12) 0.0298(4) Uani 1 1 d .
O23_4 O 1.18414(9) 0.06131(7) 0.86360(9) 0.0376(4) Uani 1 1 d .
C24_4 C 1.04713(12) 0.07371(8) 0.87975(12) 0.0291(4) Uani 1 1 d .
H24_4 H 1.0518 0.0731 0.9308 0.035 Uiso 1 1 calc R
C25_4 C 0.97511(12) 0.07984(8) 0.84774(11) 0.0277(4) Uani 1 1 d .
C26_4 C 0.96964(12) 0.08113(9) 0.77306(12) 0.0304(4) Uani 1 1 d .
H26_4 H 0.9210 0.0852 0.7505 0.036 Uiso 1 1 calc R
C27_4 C 1.08574(16) 0.07360(12) 0.61174(13) 0.0470(7) Uani 1 1 d .
H27A_4 H 1.1091 0.0407 0.6188 0.070 Uiso 1 1 calc R
H27B_4 H 1.1237 0.0996 0.6222 0.070 Uiso 1 1 calc R
H27C_4 H 1.0682 0.0768 0.5617 0.070 Uiso 1 1 calc R
C28_4 C 1.19017(13) 0.04955(10) 0.93817(13) 0.0383(5) Uani 1 1 d .
H28A_4 H 1.1536 0.0230 0.9500 0.057 Uiso 1 1 calc R
H28B_4 H 1.1786 0.0793 0.9669 0.057 Uiso 1 1 calc R
H28C_4 H 1.2424 0.0382 0.9490 0.057 Uiso 1 1 calc R
C29_4 C 0.90741(12) 0.08312(8) 0.89424(11) 0.0288(4) Uani 1 1 d .
H29_4 H 0.9159 0.0836 0.9449 0.035 Uiso 1 1 calc R
C31_4 C 0.62772(12) 0.08021(9) 0.99091(12) 0.0315(5) Uani 1 1 d .
O31_4 O 0.55868(10) 0.07682(8) 1.02429(10) 0.0434(4) Uani 1 1 d .
H31_4 H 0.5640(18) 0.0680(12) 1.0658(17) 0.052 Uiso 1 1 d .
C32_4 C 0.62739(13) 0.09188(10) 0.91870(13) 0.0374(5) Uani 1 1 d .
H32_4 H 0.5802 0.0985 0.8947 0.045 Uiso 1 1 calc R
C33_4 C 0.69530(13) 0.09399(10) 0.88123(12) 0.0365(5) Uani 1 1 d .
H33_4 H 0.6942 0.1018 0.8313 0.044 Uiso 1 1 calc R
C34_4 C 0.76564(12) 0.08492(8) 0.91460(12) 0.0295(4) Uani 1 1 d .
C35_4 C 0.76501(13) 0.07491(9) 0.98799(12) 0.0324(5) Uani 1 1 d .
H35_4 H 0.8123 0.0698 1.0126 0.039 Uiso 1 1 calc R
C36_4 C 0.69685(13) 0.07221(9) 1.02606(12) 0.0327(5) Uani 1 1 d .
H36_4 H 0.6976 0.0649 1.0762 0.039 Uiso 1 1 calc R
C37_4 C 0.83559(12) 0.08545(9) 0.87135(12) 0.0318(5) Uani 1 1 d .
H37_4 H 0.8286 0.0877 0.8206 0.038 Uiso 1 1 calc R

loop_
_atom_site_aniso_label
_atom_site_aniso_U_11
_atom_site_aniso_U_22
_atom_site_aniso_U_33
_atom_site_aniso_U_23
_atom_site_aniso_U_13
_atom_site_aniso_U_12
N11_1 0.0205(8) 0.0386(11) 0.0384(10) 0.0016(8) -0.0006(7) -0.0001(7)
C11_1 0.0212(11) 0.0564(17) 0.0569(16) 0.0027(13) 0.0053(10) -0.0017(10)
C12_1 0.0283(11) 0.0380(13) 0.0368(12) 0.0027(10) 0.0043(9) 0.0040(9)
O12_1 0.0399(10) 0.0593(12) 0.0366(10) 0.0058(8) 0.0105(8) 0.0027(8)
N13_1 0.0275(9) 0.0492(12) 0.0248(9) 0.0013(8) 0.0011(7) 0.0030(8)
C13_1 0.0415(13) 0.0560(17) 0.0296(12) 0.0019(11) -0.0032(10) 0.0035(12)
C14_1 0.0239(10) 0.0384(12) 0.0300(11) 0.0007(9) 0.0023(8) 0.0010(9)
C15_1 0.0237(10) 0.0345(12) 0.0294(11) 0.0014(9) 0.0010(8) -0.0003(8)
C16_1 0.0250(10) 0.0323(12) 0.0351(12) -0.0012(9) 0.0008(8) 0.0030(8)
O16_1 0.0269(8) 0.0522(11) 0.0394(9) -0.0021(8) -0.0068(7) -0.0008(7)
N17_1 0.0260(9) 0.0425(11) 0.0256(9) -0.0009(8) -0.0018(7) -0.0004(8)
C17_1 0.0372(12) 0.0532(16) 0.0265(11) 0.0026(10) -0.0022(9) -0.0044(11)
C18_1 0.0220(10) 0.0487(14) 0.0329(12) -0.0017(10) 0.0007(8) -0.0030(9)
N19_1 0.0219(8) 0.0520(13) 0.0320(10) -0.0028(9) -0.0028(7) -0.0011(8)
C21_1 0.0276(10) 0.0422(13) 0.0269(11) 0.0015(9) -0.0038(8) -0.0015(9)
O21_1 0.0299(8) 0.0862(15) 0.0256(8) -0.0041(9) -0.0053(7) -0.0004(9)
C22_1 0.0242(10) 0.0418(13) 0.0353(12) -0.0025(10) -0.0052(8) -0.0011(9)
C23_1 0.0204(9) 0.0364(12) 0.0366(12) -0.0026(9) 0.0020(8) -0.0010(8)
O23_1 0.0241(8) 0.0620(12) 0.0362(9) -0.0060(8) -0.0001(7) 0.0000(7)
C24_1 0.0257(10) 0.0386(13) 0.0283(11) -0.0002(9) -0.0014(8) -0.0008(9)
C25_1 0.0236(9) 0.0335(12) 0.0292(10) 0.0007(9) -0.0031(8) -0.0003(8)
C26_1 0.0207(9) 0.0447(13) 0.0290(11) -0.0007(9) -0.0011(8) -0.0011(9)
C27_1 0.0374(13) 0.077(2) 0.0311(12) -0.0001(12) -0.0122(10) -0.0053(13)
C28_1 0.0298(11) 0.0572(17) 0.0377(13) -0.0089(11) 0.0050(10) 0.0032(11)
C29_1 0.0264(10) 0.0377(12) 0.0268(10) 0.0016(9) -0.0035(8) 0.0003(9)
C31_1 0.0227(10) 0.0443(14) 0.0322(11) 0.0046(10) -0.0026(8) -0.0013(9)
O31_1 0.0265(8) 0.0738(14) 0.0349(9) -0.0020(9) -0.0079(7) -0.0009(8)
C32_1 0.0237(10) 0.0631(17) 0.0312(12) -0.0007(11) 0.0004(8) 0.0037(10)
C33_1 0.0309(11) 0.0574(16) 0.0248(11) -0.0014(10) -0.0034(9) -0.0005(11)
C34_1 0.0228(9) 0.0391(12) 0.0268(10) 0.0003(9) -0.0011(8) 0.0002(8)
C35_1 0.0258(10) 0.0411(13) 0.0315(11) -0.0019(9) -0.0022(8) 0.0009(9)
C36_1 0.0304(11) 0.0430(13) 0.0254(10) -0.0011(9) -0.0030(8) -0.0007(9)
C37_1 0.0265(10) 0.0448(14) 0.0272(11) 0.0005(9) -0.0052(8) 0.0008(9)
N11_2 0.0226(8) 0.0359(11) 0.0376(10) -0.0014(8) -0.0055(7) 0.0015(7)
C11_2 0.0244(11) 0.0485(15) 0.0521(15) -0.0031(12) -0.0063(10) 0.0050(10)
C12_2 0.0315(11) 0.0316(12) 0.0365(12) 0.0010(9) -0.0057(9) -0.0021(9)
O12_2 0.0458(10) 0.0501(11) 0.0373(9) 0.0023(8) -0.0136(8) 0.0008(8)
N13_2 0.0310(9) 0.0412(11) 0.0282(9) 0.0012(8) -0.0014(7) -0.0036(8)
C13_2 0.0498(15) 0.0510(16) 0.0233(11) 0.0028(10) 0.0013(10) -0.0027(12)
C14_2 0.0289(10) 0.0349(12) 0.0287(11) 0.0021(9) -0.0022(8) -0.0021(9)
C15_2 0.0272(10) 0.0322(12) 0.0306(11) -0.0010(9) -0.0068(8) -0.0002(8)
C16_2 0.0287(10) 0.0297(11) 0.0308(11) -0.0027(9) -0.0032(8) 0.0024(8)
O16_2 0.0320(8) 0.0492(11) 0.0379(9) -0.0030(8) 0.0029(7) 0.0018(7)
N17_2 0.0267(9) 0.0451(12) 0.0257(9) -0.0001(8) -0.0011(7) 0.0013(8)
C17_2 0.0382(12) 0.0566(16) 0.0240(11) 0.0030(10) 0.0021(9) 0.0033(11)
C18_2 0.0239(10) 0.0515(15) 0.0348(12) -0.0010(10) 0.0011(9) 0.0010(10)
N19_2 0.0240(9) 0.0479(12) 0.0392(11) 0.0012(9) -0.0019(8) -0.0020(8)
C21_2 0.0299(11) 0.0374(13) 0.0302(11) -0.0012(9) 0.0015(9) -0.0005(9)
O21_2 0.0335(9) 0.0716(13) 0.0268(8) -0.0006(8) 0.0035(7) -0.0092(8)
C22_2 0.0250(10) 0.0350(12) 0.0388(12) -0.0011(10) 0.0050(9) 0.0018(9)
C23_2 0.0231(10) 0.0364(12) 0.0376(12) -0.0035(9) -0.0031(8) 0.0032(9)
O23_2 0.0247(8) 0.0608(12) 0.0439(10) -0.0075(8) -0.0028(7) 0.0007(8)
C24_2 0.0284(10) 0.0387(13) 0.0306(11) 0.0001(9) -0.0004(8) 0.0008(9)
C25_2 0.0261(10) 0.0313(11) 0.0302(11) 0.0002(9) 0.0016(8) 0.0015(8)
C26_2 0.0240(10) 0.0395(13) 0.0321(11) 0.0001(9) -0.0016(8) -0.0013(9)
C27_2 0.0409(14) 0.0600(17) 0.0370(13) 0.0020(12) 0.0123(11) -0.0041(12)
C28_2 0.0301(12) 0.0608(18) 0.0476(15) -0.0109(13) -0.0087(10) -0.0005(11)
C29_2 0.0282(10) 0.0384(13) 0.0264(10) 0.0006(9) 0.0018(8) 0.0007(9)
C31_2 0.0289(11) 0.0353(12) 0.0299(11) 0.0012(9) 0.0056(8) 0.0007(9)
O31_2 0.0312(9) 0.0652(12) 0.0315(9) 0.0000(9) 0.0063(7) 0.0015(8)
C32_2 0.0254(10) 0.0580(16) 0.0307(11) 0.0012(11) -0.0022(9) 0.0027(10)
C33_2 0.0294(11) 0.0555(16) 0.0253(11) -0.0020(10) -0.0008(8) -0.0005(10)
C34_2 0.0263(10) 0.0362(12) 0.0272(10) 0.0010(9) 0.0019(8) -0.0010(8)
C35_2 0.0249(10) 0.0429(13) 0.0292(11) 0.0011(9) -0.0022(8) -0.0064(9)
C36_2 0.0329(11) 0.0426(13) 0.0260(10) -0.0002(9) 0.0001(9) -0.0046(10)
C37_2 0.0271(10) 0.0435(14) 0.0283(11) -0.0018(9) 0.0029(8) -0.0013(9)
N11_3 0.0246(9) 0.0360(11) 0.0359(10) 0.0022(8) 0.0044(7) 0.0014(7)
C11_3 0.0217(10) 0.0483(15) 0.0564(16) 0.0041(12) 0.0038(10) 0.0030(10)
C12_3 0.0353(12) 0.0325(12) 0.0323(12) -0.0003(9) 0.0020(9) 0.0002(9)
O12_3 0.0463(10) 0.0516(11) 0.0377(10) -0.0008(8) 0.0142(8) 0.0008(8)
N13_3 0.0292(9) 0.0452(12) 0.0271(9) -0.0021(8) 0.0005(7) -0.0013(8)
C13_3 0.0451(14) 0.0544(16) 0.0239(11) -0.0026(10) -0.0018(10) -0.0031(12)
C14_3 0.0285(10) 0.0329(12) 0.0303(11) 0.0000(9) -0.0016(8) -0.0018(8)
C15_3 0.0253(10) 0.0340(12) 0.0285(11) 0.0004(9) 0.0019(8) -0.0003(8)
C16_3 0.0286(10) 0.0291(11) 0.0316(11) 0.0028(9) -0.0031(8) 0.0002(8)
O16_3 0.0300(8) 0.0463(10) 0.0354(9) 0.0033(7) -0.0074(7) -0.0003(7)
N17_3 0.0274(9) 0.0450(12) 0.0279(9) 0.0012(8) 0.0025(7) 0.0006(8)
C17_3 0.0362(12) 0.0543(16) 0.0261(11) 0.0005(10) 0.0015(9) 0.0043(11)
C18_3 0.0207(10) 0.0547(15) 0.0379(13) 0.0028(11) -0.0024(9) 0.0009(10)
N19_3 0.0225(9) 0.0522(13) 0.0405(11) 0.0008(9) 0.0000(8) -0.0014(8)
C21_3 0.0329(11) 0.0377(13) 0.0275(11) -0.0009(9) -0.0020(9) -0.0004(9)
O21_3 0.0325(8) 0.0698(13) 0.0244(8) 0.0020(8) -0.0037(6) -0.0069(8)
C22_3 0.0260(10) 0.0330(12) 0.0321(11) 0.0002(9) -0.0052(8) 0.0004(8)
C23_3 0.0227(10) 0.0359(12) 0.0348(11) -0.0008(9) -0.0007(8) 0.0010(8)
O23_3 0.0231(7) 0.0572(11) 0.0365(9) 0.0015(8) -0.0014(6) -0.0016(7)
C24_3 0.0276(10) 0.0373(12) 0.0249(10) -0.0020(9) -0.0021(8) 0.0015(9)
C25_3 0.0242(10) 0.0321(11) 0.0298(11) 0.0000(9) -0.0033(8) 0.0008(8)
C26_3 0.0252(10) 0.0372(12) 0.0297(11) -0.0004(9) -0.0028(8) 0.0003(9)
C27_3 0.0394(13) 0.0615(18) 0.0316(12) -0.0033(11) -0.0113(10) -0.0013(12)
C28_3 0.0284(11) 0.0569(16) 0.0395(13) 0.0036(12) 0.0027(10) -0.0003(11)
C29_3 0.0246(10) 0.0384(12) 0.0284(10) -0.0018(9) -0.0040(8) 0.0002(9)
C31_3 0.0246(10) 0.0354(12) 0.0303(11) -0.0012(9) -0.0057(8) 0.0013(8)
O31_3 0.0277(8) 0.0653(12) 0.0326(9) 0.0031(8) -0.0090(7) 0.0033(8)
C32_3 0.0218(10) 0.0496(14) 0.0304(11) 0.0014(10) 0.0019(8) 0.0010(9)
C33_3 0.0263(10) 0.0530(15) 0.0235(10) 0.0008(10) -0.0005(8) 0.0006(10)
C34_3 0.0219(9) 0.0343(12) 0.0260(10) -0.0019(8) -0.0013(7) -0.0018(8)
C35_3 0.0235(10) 0.0432(13) 0.0298(11) 0.0008(9) 0.0010(8) -0.0025(9)
C36_3 0.0288(10) 0.0377(12) 0.0245(10) 0.0027(9) -0.0020(8) -0.0023(9)
C37_3 0.0281(10) 0.0422(13) 0.0256(10) 0.0012(9) -0.0024(8) -0.0017(9)
N11_4 0.0194(8) 0.0377(11) 0.0363(10) 0.0004(8) -0.0023(7) 0.0004(7)
C11_4 0.0193(10) 0.0533(16) 0.0559(16) 0.0044(12) -0.0031(10) -0.0026(10)
C12_4 0.0280(11) 0.0334(12) 0.0369(12) -0.0026(9) -0.0024(9) 0.0026(9)
O12_4 0.0416(10) 0.0562(12) 0.0378(9) -0.0047(8) -0.0122(8) 0.0010(8)
N13_4 0.0286(9) 0.0456(12) 0.0271(9) -0.0002(8) 0.0017(7) 0.0018(8)
C13_4 0.0470(14) 0.0525(16) 0.0279(12) 0.0004(11) 0.0028(10) 0.0030(12)
C14_4 0.0265(10) 0.0371(12) 0.0333(11) 0.0015(9) -0.0004(8) 0.0013(9)
C15_4 0.0259(10) 0.0344(12) 0.0306(11) 0.0010(9) -0.0048(8) 0.0009(8)
C16_4 0.0291(10) 0.0307(11) 0.0326(11) 0.0013(9) -0.0011(9) 0.0036(9)
O16_4 0.0316(8) 0.0473(10) 0.0394(9) 0.0031(8) 0.0056(7) 0.0026(7)
N17_4 0.0260(9) 0.0443(12) 0.0275(9) 0.0011(8) -0.0010(7) -0.0026(8)
C17_4 0.0443(14) 0.0555(17) 0.0288(12) -0.0042(11) 0.0011(10) -0.0051(12)
C18_4 0.0248(11) 0.0536(15) 0.0392(13) 0.0012(11) 0.0002(9) -0.0026(10)
N19_4 0.0225(9) 0.0520(13) 0.0437(12) 0.0043(10) -0.0022(8) -0.0014(8)
C21_4 0.0306(11) 0.0373(12) 0.0263(10) 0.0005(9) 0.0016(8) -0.0023(9)
O21_4 0.0318(9) 0.0786(14) 0.0238(8) 0.0047(8) 0.0022(6) -0.0027(9)
C22_4 0.0267(10) 0.0342(12) 0.0304(11) 0.0014(9) 0.0057(8) -0.0005(8)
C23_4 0.0245(10) 0.0308(11) 0.0341(11) -0.0001(9) -0.0008(8) -0.0009(8)
O23_4 0.0242(7) 0.0541(11) 0.0346(9) 0.0044(7) -0.0009(6) 0.0024(7)
C24_4 0.0259(10) 0.0348(12) 0.0266(10) -0.0022(9) 0.0001(8) 0.0000(8)
C25_4 0.0274(10) 0.0283(11) 0.0274(10) -0.0007(8) 0.0010(8) -0.0008(8)
C26_4 0.0237(10) 0.0381(12) 0.0293(11) 0.0004(9) -0.0004(8) -0.0012(9)
C27_4 0.0437(14) 0.0685(19) 0.0288(12) 0.0034(12) 0.0093(10) -0.0082(13)
C28_4 0.0271(11) 0.0518(15) 0.0361(12) 0.0031(11) -0.0041(9) 0.0006(10)
C29_4 0.0262(10) 0.0350(12) 0.0252(10) -0.0019(8) 0.0021(8) -0.0007(8)
C31_4 0.0253(10) 0.0390(13) 0.0303(11) -0.0017(9) 0.0034(8) 0.0000(9)
O31_4 0.0276(8) 0.0680(13) 0.0347(9) 0.0040(9) 0.0050(7) -0.0015(8)
C32_4 0.0233(10) 0.0573(16) 0.0316(11) -0.0015(11) -0.0029(8) 0.0016(10)
C33_4 0.0276(11) 0.0572(16) 0.0248(10) 0.0014(10) -0.0010(8) -0.0003(10)
C34_4 0.0237(10) 0.0346(12) 0.0302(11) -0.0014(9) -0.0015(8) 0.0004(8)
C35_4 0.0280(10) 0.0420(13) 0.0272(10) 0.0019(9) -0.0028(8) 0.0022(9)
C36_4 0.0319(11) 0.0405(13) 0.0257(10) 0.0018(9) 0.0008(8) -0.0003(9)
C37_4 0.0267(10) 0.0435(13) 0.0252(10) 0.0010(9) 0.0010(8) 0.0004(9)

loop_
_atom_type_symbol
_atom_type_description
_atom_type_scat_dispersion_real
_atom_type_scat_dispersion_imag
_atom_type_scat_source
C C 0.0033 0.0016 'International Tables Vol C Tables 4.2.6.8 and 6.1.1.4'
H H 0.0000 0.0000 'International Tables Vol C Tables 4.2.6.8 and 6.1.1.4'
N N 0.0061 0.0033 'International Tables Vol C Tables 4.2.6.8 and 6.1.1.4'
O O 0.0106 0.0060 'International Tables Vol C Tables 4.2.6.8 and 6.1.1.4'

loop_
_geom_angle_atom_site_label_1
_geom_angle_atom_site_label_2
_geom_angle_atom_site_label_3
_geom_angle
C16_1 N11_1 C12_1 126.94(19)
C16_1 N11_1 C11_1 117.3(2)
C12_1 N11_1 C11_1 115.8(2)
N11_1 C11_1 H11A_1 109.5
N11_1 C11_1 H11B_1 109.5
H11A_1 C11_1 H11B_1 109.5
N11_1 C11_1 H11C_1 109.5
H11A_1 C11_1 H11C_1 109.5
H11B_1 C11_1 H11C_1 109.5
O12_1 C12_1 N13_1 120.8(2)
O12_1 C12_1 N11_1 121.9(2)
N13_1 C12_1 N11_1 117.3(2)
C14_1 N13_1 C12_1 119.6(2)
C14_1 N13_1 C13_1 121.38(19)
C12_1 N13_1 C13_1 118.9(2)
N13_1 C13_1 H13A_1 109.5
N13_1 C13_1 H13B_1 109.5
H13A_1 C13_1 H13B_1 109.5
N13_1 C13_1 H13C_1 109.5
H13A_1 C13_1 H13C_1 109.5
H13B_1 C13_1 H13C_1 109.5
N19_1 C14_1 N13_1 126.9(2)
N19_1 C14_1 C15_1 111.45(19)
N13_1 C14_1 C15_1 121.6(2)
N17_1 C15_1 C14_1 104.92(18)
N17_1 C15_1 C16_1 132.6(2)
C14_1 C15_1 C16_1 122.4(2)
O16_1 C16_1 N11_1 120.4(2)
O16_1 C16_1 C15_1 127.5(2)
N11_1 C16_1 C15_1 112.04(19)
C18_1 N17_1 C15_1 105.73(18)
C18_1 N17_1 C17_1 126.8(2)
C15_1 N17_1 C17_1 127.41(19)
N17_1 C17_1 H17A_1 109.5
N17_1 C17_1 H17B_1 109.5
H17A_1 C17_1 H17B_1 109.5
N17_1 C17_1 H17C_1 109.5
H17A_1 C17_1 H17C_1 109.5
H17B_1 C17_1 H17C_1 109.5
N19_1 C18_1 N17_1 114.5(2)
N19_1 C18_1 H18_1 122.7
N17_1 C18_1 H18_1 122.7
C18_1 N19_1 C14_1 103.35(18)
O21_1 C21_1 C22_1 124.4(2)
O21_1 C21_1 C26_1 114.2(2)
C22_1 C21_1 C26_1 121.4(2)
C21_1 O21_1 C27_1 118.3(2)
C21_1 C22_1 C23_1 118.4(2)
C21_1 C22_1 H22_1 120.8
C23_1 C22_1 H22_1 120.8
O23_1 C23_1 C22_1 115.18(19)
O23_1 C23_1 C24_1 123.7(2)
C22_1 C23_1 C24_1 121.1(2)
C23_1 O23_1 C28_1 116.63(18)
C23_1 C24_1 C25_1 119.8(2)
C23_1 C24_1 H24_1 120.1
C25_1 C24_1 H24_1 120.1
C26_1 C25_1 C24_1 119.28(19)
C26_1 C25_1 C29_1 122.0(2)
C24_1 C25_1 C29_1 118.7(2)
C25_1 C26_1 C21_1 120.1(2)
C25_1 C26_1 H26_1 119.9
C21_1 C26_1 H26_1 119.9
O21_1 C27_1 H27A_1 109.5
O21_1 C27_1 H27B_1 109.5
H27A_1 C27_1 H27B_1 109.5
O21_1 C27_1 H27C_1 109.5
H27A_1 C27_1 H27C_1 109.5
H27B_1 C27_1 H27C_1 109.5
O23_1 C28_1 H28A_1 109.5
O23_1 C28_1 H28B_1 109.5
H28A_1 C28_1 H28B_1 109.5
O23_1 C28_1 H28C_1 109.5
H28A_1 C28_1 H28C_1 109.5
H28B_1 C28_1 H28C_1 109.5
C37_1 C29_1 C25_1 125.2(2)
C37_1 C29_1 H29_1 117.4
C25_1 C29_1 H29_1 117.4
O31_1 C31_1 C32_1 117.7(2)
O31_1 C31_1 C36_1 122.5(2)
C32_1 C31_1 C36_1 119.8(2)
C31_1 O31_1 H31_1 112(2)
C31_1 C32_1 C33_1 120.1(2)
C31_1 C32_1 H32_1 120.0
C33_1 C32_1 H32_1 120.0
C32_1 C33_1 C34_1 121.4(2)
C32_1 C33_1 H33_1 119.3
C34_1 C33_1 H33_1 119.3
C33_1 C34_1 C35_1 117.82(19)
C33_1 C34_1 C37_1 118.7(2)
C35_1 C34_1 C37_1 123.5(2)
C36_1 C35_1 C34_1 120.6(2)
C36_1 C35_1 H35_1 119.7
C34_1 C35_1 H35_1 119.7
C35_1 C36_1 C31_1 120.3(2)
C35_1 C36_1 H36_1 119.9
C31_1 C36_1 H36_1 119.9
C29_1 C37_1 C34_1 127.6(2)
C29_1 C37_1 H37_1 116.2
C34_1 C37_1 H37_1 116.2
C16_2 N11_2 C12_2 126.82(18)
C16_2 N11_2 C11_2 117.0(2)
C12_2 N11_2 C11_2 116.06(19)
N11_2 C11_2 H11A_2 109.5
N11_2 C11_2 H11B_2 109.5
H11A_2 C11_2 H11B_2 109.5
N11_2 C11_2 H11C_2 109.5
H11A_2 C11_2 H11C_2 109.5
H11B_2 C11_2 H11C_2 109.5
O12_2 C12_2 N13_2 120.6(2)
O12_2 C12_2 N11_2 122.2(2)
N13_2 C12_2 N11_2 117.20(19)
C14_2 N13_2 C12_2 119.42(19)
C14_2 N13_2 C13_2 121.33(19)
C12_2 N13_2 C13_2 119.15(19)
N13_2 C13_2 H13A_2 109.5
N13_2 C13_2 H13B_2 109.5
H13A_2 C13_2 H13B_2 109.5
N13_2 C13_2 H13C_2 109.5
H13A_2 C13_2 H13C_2 109.5
H13B_2 C13_2 H13C_2 109.5
N19_2 C14_2 N13_2 125.4(2)
N19_2 C14_2 C15_2 112.4(2)
N13_2 C14_2 C15_2 122.2(2)
C14_2 C15_2 N17_2 105.00(19)
C14_2 C15_2 C16_2 122.7(2)
N17_2 C15_2 C16_2 132.2(2)
O16_2 C16_2 N11_2 120.2(2)
O16_2 C16_2 C15_2 128.1(2)
N11_2 C16_2 C15_2 111.67(19)
C18_2 N17_2 C15_2 105.34(18)
C18_2 N17_2 C17_2 127.14(19)
C15_2 N17_2 C17_2 127.52(19)
N17_2 C17_2 H17A_2 109.5
N17_2 C17_2 H17B_2 109.5
H17A_2 C17_2 H17B_2 109.5
N17_2 C17_2 H17C_2 109.5
H17A_2 C17_2 H17C_2 109.5
H17B_2 C17_2 H17C_2 109.5
N19_2 C18_2 N17_2 114.9(2)
N19_2 C18_2 H18_2 122.6
N17_2 C18_2 H18_2 122.6
C18_2 N19_2 C14_2 102.38(19)
O21_2 C21_2 C26_2 114.8(2)
O21_2 C21_2 C22_2 123.9(2)
C26_2 C21_2 C22_2 121.3(2)
C21_2 O21_2 C27_2 118.16(19)
C21_2 C22_2 C23_2 118.4(2)
C21_2 C22_2 H22_2 120.8
C23_2 C22_2 H22_2 120.8
O23_2 C23_2 C24_2 124.3(2)
O23_2 C23_2 C22_2 114.8(2)
C24_2 C23_2 C22_2 121.0(2)
C23_2 O23_2 C28_2 116.12(19)
C23_2 C24_2 C25_2 120.3(2)
C23_2 C24_2 H24_2 119.8
C25_2 C24_2 H24_2 119.8
C26_2 C25_2 C24_2 119.1(2)
C26_2 C25_2 C29_2 122.1(2)
C24_2 C25_2 C29_2 118.8(2)
C21_2 C26_2 C25_2 119.9(2)
C21_2 C26_2 H26_2 120.1
C25_2 C26_2 H26_2 120.1
O21_2 C27_2 H27A_2 109.5
O21_2 C27_2 H27B_2 109.5
H27A_2 C27_2 H27B_2 109.5
O21_2 C27_2 H27C_2 109.5
H27A_2 C27_2 H27C_2 109.5
H27B_2 C27_2 H27C_2 109.5
O23_2 C28_2 H28A_2 109.5
O23_2 C28_2 H28B_2 109.5
H28A_2 C28_2 H28B_2 109.5
O23_2 C28_2 H28C_2 109.5
H28A_2 C28_2 H28C_2 109.5
H28B_2 C28_2 H28C_2 109.5
C37_2 C29_2 C25_2 125.7(2)
C37_2 C29_2 H29_2 117.2
C25_2 C29_2 H29_2 117.2
O31_2 C31_2 C32_2 117.3(2)
O31_2 C31_2 C36_2 123.5(2)
C32_2 C31_2 C36_2 119.2(2)
C31_2 O31_2 H31_2 111(2)
C33_2 C32_2 C31_2 120.0(2)
C33_2 C32_2 H32_2 120.0
C31_2 C32_2 H32_2 120.0
C32_2 C33_2 C34_2 121.8(2)
C32_2 C33_2 H33_2 119.1
C34_2 C33_2 H33_2 119.1
C35_2 C34_2 C33_2 117.2(2)
C35_2 C34_2 C37_2 123.9(2)
C33_2 C34_2 C37_2 118.9(2)
C36_2 C35_2 C34_2 121.6(2)
C36_2 C35_2 H35_2 119.2
C34_2 C35_2 H35_2 119.2
C35_2 C36_2 C31_2 120.1(2)
C35_2 C36_2 H36_2 120.0
C31_2 C36_2 H36_2 120.0
C29_2 C37_2 C34_2 128.0(2)
C29_2 C37_2 H37_2 116.0
C34_2 C37_2 H37_2 116.0
C16_3 N11_3 C12_3 127.62(19)
C16_3 N11_3 C11_3 116.5(2)
C12_3 N11_3 C11_3 115.9(2)
N11_3 C11_3 H11A_3 109.5
N11_3 C11_3 H11B_3 109.5
H11A_3 C11_3 H11B_3 109.5
N11_3 C11_3 H11C_3 109.5
H11A_3 C11_3 H11C_3 109.5
H11B_3 C11_3 H11C_3 109.5
O12_3 C12_3 N13_3 120.9(2)
O12_3 C12_3 N11_3 122.6(2)
N13_3 C12_3 N11_3 116.5(2)
C14_3 N13_3 C12_3 119.45(19)
C14_3 N13_3 C13_3 121.13(19)
C12_3 N13_3 C13_3 119.34(19)
N13_3 C13_3 H13A_3 109.5
N13_3 C13_3 H13B_3 109.5
H13A_3 C13_3 H13B_3 109.5
N13_3 C13_3 H13C_3 109.5
H13A_3 C13_3 H13C_3 109.5
H13B_3 C13_3 H13C_3 109.5
N19_3 C14_3 C15_3 112.3(2)
N19_3 C14_3 N13_3 125.3(2)
C15_3 C14_3 N13_3 122.3(2)
C14_3 C15_3 N17_3 105.43(19)
C14_3 C15_3 C16_3 122.2(2)
N17_3 C15_3 C16_3 132.3(2)
O16_3 C16_3 N11_3 121.0(2)
O16_3 C16_3 C15_3 127.1(2)
N11_3 C16_3 C15_3 111.83(19)
C18_3 N17_3 C15_3 105.04(19)
C18_3 N17_3 C17_3 127.0(2)
C15_3 N17_3 C17_3 127.92(19)
N17_3 C17_3 H17A_3 109.5
N17_3 C17_3 H17B_3 109.5
H17A_3 C17_3 H17B_3 109.5
N17_3 C17_3 H17C_3 109.5
H17A_3 C17_3 H17C_3 109.5
H17B_3 C17_3 H17C_3 109.5
N19_3 C18_3 N17_3 114.5(2)
N19_3 C18_3 H18_3 122.7
N17_3 C18_3 H18_3 122.7
C18_3 N19_3 C14_3 102.69(19)
O21_3 C21_3 C22_3 124.0(2)
O21_3 C21_3 C26_3 114.8(2)
C22_3 C21_3 C26_3 121.2(2)
C21_3 O21_3 C27_3 118.35(19)
C23_3 C22_3 C21_3 118.7(2)
C23_3 C22_3 H22_3 120.6
C21_3 C22_3 H22_3 120.6
O23_3 C23_3 C22_3 115.42(19)
O23_3 C23_3 C24_3 123.5(2)
C22_3 C23_3 C24_3 121.1(2)
C23_3 O23_3 C28_3 116.32(18)
C25_3 C24_3 C23_3 120.0(2)
C25_3 C24_3 H24_3 120.0
C23_3 C24_3 H24_3 120.0
C24_3 C25_3 C26_3 119.62(19)
C24_3 C25_3 C29_3 118.52(19)
C26_3 C25_3 C29_3 121.8(2)
C21_3 C26_3 C25_3 119.4(2)
C21_3 C26_3 H26_3 120.3
C25_3 C26_3 H26_3 120.3
O21_3 C27_3 H27A_3 109.5
O21_3 C27_3 H27B_3 109.5
H27A_3 C27_3 H27B_3 109.5
O21_3 C27_3 H27C_3 109.5
H27A_3 C27_3 H27C_3 109.5
H27B_3 C27_3 H27C_3 109.5
O23_3 C28_3 H28A_3 109.5
O23_3 C28_3 H28B_3 109.5
H28A_3 C28_3 H28B_3 109.5
O23_3 C28_3 H28C_3 109.5
H28A_3 C28_3 H28C_3 109.5
H28B_3 C28_3 H28C_3 109.5
C37_3 C29_3 C25_3 125.8(2)
C37_3 C29_3 H29_3 117.1
C25_3 C29_3 H29_3 117.1
O31_3 C31_3 C36_3 122.7(2)
O31_3 C31_3 C32_3 118.1(2)
C36_3 C31_3 C32_3 119.21(19)
C31_3 O31_3 H31_3 115.0(16)
C33_3 C32_3 C31_3 119.9(2)
C33_3 C32_3 H32_3 120.0
C31_3 C32_3 H32_3 120.0
C32_3 C33_3 C34_3 122.1(2)
C32_3 C33_3 H33_3 119.0
C34_3 C33_3 H33_3 119.0
C33_3 C34_3 C35_3 117.32(19)
C33_3 C34_3 C37_3 119.12(19)
C35_3 C34_3 C37_3 123.53(19)
C36_3 C35_3 C34_3 121.1(2)
C36_3 C35_3 H35_3 119.5
C34_3 C35_3 H35_3 119.5
C31_3 C36_3 C35_3 120.4(2)
C31_3 C36_3 H36_3 119.8
C35_3 C36_3 H36_3 119.8
C29_3 C37_3 C34_3 127.8(2)
C29_3 C37_3 H37_3 116.1
C34_3 C37_3 H37_3 116.1
C16_4 N11_4 C12_4 126.78(18)
C16_4 N11_4 C11_4 117.70(19)
C12_4 N11_4 C11_4 115.46(19)
N11_4 C11_4 H11A_4 109.5
N11_4 C11_4 H11B_4 109.5
H11A_4 C11_4 H11B_4 109.5
N11_4 C11_4 H11C_4 109.5
H11A_4 C11_4 H11C_4 109.5
H11B_4 C11_4 H11C_4 109.5
O12_4 C12_4 N13_4 121.3(2)
O12_4 C12_4 N11_4 121.7(2)
N13_4 C12_4 N11_4 117.00(19)
C14_4 N13_4 C12_4 119.66(19)
C14_4 N13_4 C13_4 121.23(19)
C12_4 N13_4 C13_4 119.0(2)
N13_4 C13_4 H13A_4 109.5
N13_4 C13_4 H13B_4 109.5
H13A_4 C13_4 H13B_4 109.5
N13_4 C13_4 H13C_4 109.5
H13A_4 C13_4 H13C_4 109.5
H13B_4 C13_4 H13C_4 109.5
N13_4 C14_4 N19_4 125.8(2)
N13_4 C14_4 C15_4 122.1(2)
N19_4 C14_4 C15_4 112.1(2)
C14_4 C15_4 N17_4 105.53(19)
C14_4 C15_4 C16_4 122.5(2)
N17_4 C15_4 C16_4 131.9(2)
O16_4 C16_4 N11_4 120.0(2)
O16_4 C16_4 C15_4 128.1(2)
N11_4 C16_4 C15_4 111.87(19)
C18_4 N17_4 C15_4 104.90(19)
C18_4 N17_4 C17_4 127.7(2)
C15_4 N17_4 C17_4 127.3(2)
N17_4 C17_4 H17A_4 109.5
N17_4 C17_4 H17B_4 109.5
H17A_4 C17_4 H17B_4 109.5
N17_4 C17_4 H17C_4 109.5
H17A_4 C17_4 H17C_4 109.5
H17B_4 C17_4 H17C_4 109.5
N19_4 C18_4 N17_4 115.1(2)
N19_4 C18_4 H18_4 122.4
N17_4 C18_4 H18_4 122.4
C18_4 N19_4 C14_4 102.4(2)
O21_4 C21_4 C22_4 124.0(2)
O21_4 C21_4 C26_4 114.3(2)
C22_4 C21_4 C26_4 121.7(2)
C21_4 O21_4 C27_4 118.41(19)
C21_4 C22_4 C23_4 118.1(2)
C21_4 C22_4 H22_4 121.0
C23_4 C22_4 H22_4 121.0
O23_4 C23_4 C24_4 124.2(2)
O23_4 C23_4 C22_4 114.71(19)
C24_4 C23_4 C22_4 121.1(2)
C23_4 O23_4 C28_4 116.49(17)
C23_4 C24_4 C25_4 120.1(2)
C23_4 C24_4 H24_4 120.0
C25_4 C24_4 H24_4 120.0
C26_4 C25_4 C24_4 119.0(2)
C26_4 C25_4 C29_4 122.20(19)
C24_4 C25_4 C29_4 118.73(19)
C21_4 C26_4 C25_4 120.0(2)
C21_4 C26_4 H26_4 120.0
C25_4 C26_4 H26_4 120.0
O21_4 C27_4 H27A_4 109.5
O21_4 C27_4 H27B_4 109.5
H27A_4 C27_4 H27B_4 109.5
O21_4 C27_4 H27C_4 109.5
H27A_4 C27_4 H27C_4 109.5
H27B_4 C27_4 H27C_4 109.5
O23_4 C28_4 H28A_4 109.5
O23_4 C28_4 H28B_4 109.5
H28A_4 C28_4 H28B_4 109.5
O23_4 C28_4 H28C_4 109.5
H28A_4 C28_4 H28C_4 109.5
H28B_4 C28_4 H28C_4 109.5
C37_4 C29_4 C25_4 125.2(2)
C37_4 C29_4 H29_4 117.4
C25_4 C29_4 H29_4 117.4
O31_4 C31_4 C32_4 117.3(2)
O31_4 C31_4 C36_4 123.1(2)
C32_4 C31_4 C36_4 119.6(2)
C31_4 O31_4 H31_4 111(2)
C31_4 C32_4 C33_4 120.1(2)
C31_4 C32_4 H32_4 120.0
C33_4 C32_4 H32_4 120.0
C32_4 C33_4 C34_4 121.7(2)
C32_4 C33_4 H33_4 119.1
C34_4 C33_4 H33_4 119.1
C35_4 C34_4 C33_4 117.4(2)
C35_4 C34_4 C37_4 123.4(2)
C33_4 C34_4 C37_4 119.3(2)
C36_4 C35_4 C34_4 121.3(2)
C36_4 C35_4 H35_4 119.3
C34_4 C35_4 H35_4 119.3
C31_4 C36_4 C35_4 119.9(2)
C31_4 C36_4 H36_4 120.1
C35_4 C36_4 H36_4 120.1
C29_4 C37_4 C34_4 127.9(2)
C29_4 C37_4 H37_4 116.1
C34_4 C37_4 H37_4 116.1

loop_
_geom_bond_atom_site_label_1
_geom_bond_atom_site_label_2
_geom_bond_distance
N11_1 C16_1 1.386(3)
N11_1 C12_1 1.386(3)
N11_1 C11_1 1.465(3)
C11_1 H11A_1 0.9800
C11_1 H11B_1 0.9800
C11_1 H11C_1 0.9800
C12_1 O12_1 1.221(3)
C12_1 N13_1 1.367(3)
N13_1 C14_1 1.356(3)
N13_1 C13_1 1.454(3)
C13_1 H13A_1 0.9800
C13_1 H13B_1 0.9800
C13_1 H13C_1 0.9800
C14_1 N19_1 1.350(3)
C14_1 C15_1 1.380(3)
C15_1 N17_1 1.377(3)
C15_1 C16_1 1.411(3)
C16_1 O16_1 1.236(3)
N17_1 C18_1 1.331(3)
N17_1 C17_1 1.459(3)
C17_1 H17A_1 0.9800
C17_1 H17B_1 0.9800
C17_1 H17C_1 0.9800
C18_1 N19_1 1.319(3)
C18_1 H18_1 0.9500
C21_1 O21_1 1.367(3)
C21_1 C22_1 1.375(3)
C21_1 C26_1 1.389(3)
O21_1 C27_1 1.417(3)
C22_1 C23_1 1.387(3)
C22_1 H22_1 0.9500
C23_1 O23_1 1.367(3)
C23_1 C24_1 1.388(3)
O23_1 C28_1 1.424(3)
C24_1 C25_1 1.396(3)
C24_1 H24_1 0.9500
C25_1 C26_1 1.378(3)
C25_1 C29_1 1.465(3)
C26_1 H26_1 0.9500
C27_1 H27A_1 0.9800
C27_1 H27B_1 0.9800
C27_1 H27C_1 0.9800
C28_1 H28A_1 0.9800
C28_1 H28B_1 0.9800
C28_1 H28C_1 0.9800
C29_1 C37_1 1.329(3)
C29_1 H29_1 0.9500
C31_1 O31_1 1.362(3)
C31_1 C32_1 1.369(3)
C31_1 C36_1 1.386(3)
O31_1 H31_1 0.92(3)
C32_1 C33_1 1.380(3)
C32_1 H32_1 0.9500
C33_1 C34_1 1.392(3)
C33_1 H33_1 0.9500
C34_1 C35_1 1.396(3)
C34_1 C37_1 1.461(3)
C35_1 C36_1 1.382(3)
C35_1 H35_1 0.9500
C36_1 H36_1 0.9500
C37_1 H37_1 0.9500
N11_2 C16_2 1.392(3)
N11_2 C12_2 1.395(3)
N11_2 C11_2 1.463(3)
C11_2 H11A_2 0.9800
C11_2 H11B_2 0.9800
C11_2 H11C_2 0.9800
C12_2 O12_2 1.216(3)
C12_2 N13_2 1.368(3)
N13_2 C14_2 1.361(3)
N13_2 C13_2 1.473(3)
C13_2 H13A_2 0.9800
C13_2 H13B_2 0.9800
C13_2 H13C_2 0.9800
C14_2 N19_2 1.358(3)
C14_2 C15_2 1.366(3)
C15_2 N17_2 1.382(3)
C15_2 C16_2 1.419(3)
C16_2 O16_2 1.230(3)
N17_2 C18_2 1.338(3)
N17_2 C17_2 1.452(3)
C17_2 H17A_2 0.9800
C17_2 H17B_2 0.9800
C17_2 H17C_2 0.9800
C18_2 N19_2 1.323(3)
C18_2 H18_2 0.9500
C21_2 O21_2 1.365(3)
C21_2 C26_2 1.385(3)
C21_2 C22_2 1.385(3)
O21_2 C27_2 1.417(3)
C22_2 C23_2 1.388(3)
C22_2 H22_2 0.9500
C23_2 O23_2 1.364(3)
C23_2 C24_2 1.380(3)
O23_2 C28_2 1.424(3)
C24_2 C25_2 1.392(3)
C24_2 H24_2 0.9500
C25_2 C26_2 1.390(3)
C25_2 C29_2 1.466(3)
C26_2 H26_2 0.9500
C27_2 H27A_2 0.9800
C27_2 H27B_2 0.9800
C27_2 H27C_2 0.9800
C28_2 H28A_2 0.9800
C28_2 H28B_2 0.9800
C28_2 H28C_2 0.9800
C29_2 C37_2 1.327(3)
C29_2 H29_2 0.9500
C31_2 O31_2 1.354(3)
C31_2 C32_2 1.382(3)
C31_2 C36_2 1.391(3)
O31_2 H31_2 0.78(3)
C32_2 C33_2 1.375(3)
C32_2 H32_2 0.9500
C33_2 C34_2 1.394(3)
C33_2 H33_2 0.9500
C34_2 C35_2 1.388(3)
C34_2 C37_2 1.461(3)
C35_2 C36_2 1.376(3)
C35_2 H35_2 0.9500
C36_2 H36_2 0.9500
C37_2 H37_2 0.9500
N11_3 C16_3 1.380(3)
N11_3 C12_3 1.393(3)
N11_3 C11_3 1.466(3)
C11_3 H11A_3 0.9800
C11_3 H11B_3 0.9800
C11_3 H11C_3 0.9800
C12_3 O12_3 1.216(3)
C12_3 N13_3 1.371(3)
N13_3 C14_3 1.365(3)
N13_3 C13_3 1.471(3)
C13_3 H13A_3 0.9800
C13_3 H13B_3 0.9800
C13_3 H13C_3 0.9800
C14_3 N19_3 1.356(3)
C14_3 C15_3 1.361(3)
C15_3 N17_3 1.378(3)
C15_3 C16_3 1.423(3)
C16_3 O16_3 1.229(3)
N17_3 C18_3 1.347(3)
N17_3 C17_3 1.441(3)
C17_3 H17A_3 0.9800
C17_3 H17B_3 0.9800
C17_3 H17C_3 0.9800
C18_3 N19_3 1.321(3)
C18_3 H18_3 0.9500
C21_3 O21_3 1.365(3)
C21_3 C22_3 1.386(3)
C21_3 C26_3 1.392(3)
O21_3 C27_3 1.415(3)
C22_3 C23_3 1.381(3)
C22_3 H22_3 0.9500
C23_3 O23_3 1.369(3)
C23_3 C24_3 1.388(3)
O23_3 C28_3 1.429(3)
C24_3 C25_3 1.387(3)
C24_3 H24_3 0.9500
C25_3 C26_3 1.393(3)
C25_3 C29_3 1.467(3)
C26_3 H26_3 0.9500
C27_3 H27A_3 0.9800
C27_3 H27B_3 0.9800
C27_3 H27C_3 0.9800
C28_3 H28A_3 0.9800
C28_3 H28B_3 0.9800
C28_3 H28C_3 0.9800
C29_3 C37_3 1.323(3)
C29_3 H29_3 0.9500
C31_3 O31_3 1.351(3)
C31_3 C36_3 1.384(3)
C31_3 C32_3 1.387(3)
O31_3 H31_3 1.04(3)
C32_3 C33_3 1.376(3)
C32_3 H32_3 0.9500
C33_3 C34_3 1.390(3)
C33_3 H33_3 0.9500
C34_3 C35_3 1.396(3)
C34_3 C37_3 1.459(3)
C35_3 C36_3 1.385(3)
C35_3 H35_3 0.9500
C36_3 H36_3 0.9500
C37_3 H37_3 0.9500
N11_4 C16_4 1.387(3)
N11_4 C12_4 1.400(3)
N11_4 C11_4 1.470(3)
C11_4 H11A_4 0.9800
C11_4 H11B_4 0.9800
C11_4 H11C_4 0.9800
C12_4 O12_4 1.215(3)
C12_4 N13_4 1.361(3)
N13_4 C14_4 1.360(3)
N13_4 C13_4 1.471(3)
C13_4 H13A_4 0.9800
C13_4 H13B_4 0.9800
C13_4 H13C_4 0.9800
C14_4 N19_4 1.360(3)
C14_4 C15_4 1.365(3)
C15_4 N17_4 1.377(3)
C15_4 C16_4 1.416(3)
C16_4 O16_4 1.238(3)
N17_4 C18_4 1.342(3)
N17_4 C17_4 1.446(3)
C17_4 H17A_4 0.9800
C17_4 H17B_4 0.9800
C17_4 H17C_4 0.9800
C18_4 N19_4 1.319(3)
C18_4 H18_4 0.9500
C21_4 O21_4 1.364(3)
C21_4 C22_4 1.383(3)
C21_4 C26_4 1.385(3)
O21_4 C27_4 1.422(3)
C22_4 C23_4 1.391(3)
C22_4 H22_4 0.9500
C23_4 O23_4 1.364(3)
C23_4 C24_4 1.386(3)
O23_4 C28_4 1.422(3)
C24_4 C25_4 1.396(3)
C24_4 H24_4 0.9500
C25_4 C26_4 1.388(3)
C25_4 C29_4 1.467(3)
C26_4 H26_4 0.9500
C27_4 H27A_4 0.9800
C27_4 H27B_4 0.9800
C27_4 H27C_4 0.9800
C28_4 H28A_4 0.9800
C28_4 H28B_4 0.9800
C28_4 H28C_4 0.9800
C29_4 C37_4 1.321(3)
C29_4 H29_4 0.9500
C31_4 O31_4 1.358(3)
C31_4 C32_4 1.375(3)
C31_4 C36_4 1.384(3)
O31_4 H31_4 0.81(3)
C32_4 C33_4 1.376(3)
C32_4 H32_4 0.9500
C33_4 C34_4 1.392(3)
C33_4 H33_4 0.9500
C34_4 C35_4 1.387(3)
C34_4 C37_4 1.462(3)
C35_4 C36_4 1.386(3)
C35_4 H35_4 0.9500
C36_4 H36_4 0.9500
C37_4 H37_4 0.9500

loop_
_geom_hbond_atom_site_label_D
_geom_hbond_atom_site_label_H
_geom_hbond_atom_site_label_A
_geom_hbond_distance_DH
_geom_hbond_distance_HA
_geom_hbond_distance_DA
_geom_hbond_angle_DHA
O31_1 H31_1 O16_1 0.92(3) 1.80(3) 2.716(3) 175(3)
O31_2 H31_2 O16_2 0.78(3) 1.96(3) 2.725(2) 169(3)
O31_3 H31_3 O16_3 1.04(3) 1.68(3) 2.719(2) 174(3)
O31_4 H31_4 O16_4 0.81(3) 1.91(3) 2.716(3) 175(3)

loop_
_geom_torsion_atom_site_label_1
_geom_torsion_atom_site_label_2
_geom_torsion_atom_site_label_3
_geom_torsion_atom_site_label_4
_geom_torsion
C16_1 N11_1 C12_1 O12_1 179.8(2)
C11_1 N11_1 C12_1 O12_1 -0.8(3)
C16_1 N11_1 C12_1 N13_1 -0.7(4)
C11_1 N11_1 C12_1 N13_1 178.8(2)
O12_1 C12_1 N13_1 C14_1 178.8(2)
N11_1 C12_1 N13_1 C14_1 -0.8(3)
O12_1 C12_1 N13_1 C13_1 1.7(4)
N11_1 C12_1 N13_1 C13_1 -177.9(2)
C12_1 N13_1 C14_1 N19_1 -178.9(2)
C13_1 N13_1 C14_1 N19_1 -1.8(4)
C12_1 N13_1 C14_1 C15_1 1.6(3)
C13_1 N13_1 C14_1 C15_1 178.6(2)
N19_1 C14_1 C15_1 N17_1 -0.3(3)
N13_1 C14_1 C15_1 N17_1 179.3(2)
N19_1 C14_1 C15_1 C16_1 179.4(2)
N13_1 C14_1 C15_1 C16_1 -1.0(4)
C12_1 N11_1 C16_1 O16_1 -178.6(2)
C11_1 N11_1 C16_1 O16_1 1.9(3)
C12_1 N11_1 C16_1 C15_1 1.2(3)
C11_1 N11_1 C16_1 C15_1 -178.2(2)
N17_1 C15_1 C16_1 O16_1 -0.9(4)
C14_1 C15_1 C16_1 O16_1 179.5(2)
N17_1 C15_1 C16_1 N11_1 179.3(2)
C14_1 C15_1 C16_1 N11_1 -0.4(3)
C14_1 C15_1 N17_1 C18_1 0.4(3)
C16_1 C15_1 N17_1 C18_1 -179.3(3)
C14_1 C15_1 N17_1 C17_1 177.9(2)
C16_1 C15_1 N17_1 C17_1 -1.8(4)
C15_1 N17_1 C18_1 N19_1 -0.3(3)
C17_1 N17_1 C18_1 N19_1 -177.8(2)
N17_1 C18_1 N19_1 C14_1 0.1(3)
N13_1 C14_1 N19_1 C18_1 -179.4(2)
C15_1 C14_1 N19_1 C18_1 0.1(3)
C22_1 C21_1 O21_1 C27_1 3.1(4)
C26_1 C21_1 O21_1 C27_1 -177.3(2)
O21_1 C21_1 C22_1 C23_1 -180.0(2)
C26_1 C21_1 C22_1 C23_1 0.5(4)
C21_1 C22_1 C23_1 O23_1 178.9(2)
C21_1 C22_1 C23_1 C24_1 -1.1(4)
C22_1 C23_1 O23_1 C28_1 -167.1(2)
C24_1 C23_1 O23_1 C28_1 12.9(3)
O23_1 C23_1 C24_1 C25_1 -178.9(2)
C22_1 C23_1 C24_1 C25_1 1.1(4)
C23_1 C24_1 C25_1 C26_1 -0.5(3)
C23_1 C24_1 C25_1 C29_1 177.7(2)
C24_1 C25_1 C26_1 C21_1 -0.1(4)
C29_1 C25_1 C26_1 C21_1 -178.2(2)
O21_1 C21_1 C26_1 C25_1 -179.5(2)
C22_1 C21_1 C26_1 C25_1 0.1(4)
C26_1 C25_1 C29_1 C37_1 0.8(4)
C24_1 C25_1 C29_1 C37_1 -177.4(2)
O31_1 C31_1 C32_1 C33_1 -178.3(2)
C36_1 C31_1 C32_1 C33_1 2.0(4)
C31_1 C32_1 C33_1 C34_1 -1.6(4)
C32_1 C33_1 C34_1 C35_1 0.0(4)
C32_1 C33_1 C34_1 C37_1 179.6(2)
C33_1 C34_1 C35_1 C36_1 1.0(4)
C37_1 C34_1 C35_1 C36_1 -178.5(2)
C34_1 C35_1 C36_1 C31_1 -0.6(4)
O31_1 C31_1 C36_1 C35_1 179.3(2)
C32_1 C31_1 C36_1 C35_1 -0.9(4)
C25_1 C29_1 C37_1 C34_1 177.4(2)
C33_1 C34_1 C37_1 C29_1 169.5(3)
C35_1 C34_1 C37_1 C29_1 -11.0(4)
C16_2 N11_2 C12_2 O12_2 178.2(2)
C11_2 N11_2 C12_2 O12_2 1.8(3)
C16_2 N11_2 C12_2 N13_2 -2.0(3)
C11_2 N11_2 C12_2 N13_2 -178.3(2)
O12_2 C12_2 N13_2 C14_2 -179.0(2)
N11_2 C12_2 N13_2 C14_2 1.1(3)
O12_2 C12_2 N13_2 C13_2 -2.6(3)
N11_2 C12_2 N13_2 C13_2 177.5(2)
C12_2 N13_2 C14_2 N19_2 177.1(2)
C13_2 N13_2 C14_2 N19_2 0.8(4)
C12_2 N13_2 C14_2 C15_2 -1.1(3)
C13_2 N13_2 C14_2 C15_2 -177.4(2)
N19_2 C14_2 C15_2 N17_2 -0.5(3)
N13_2 C14_2 C15_2 N17_2 177.9(2)
N19_2 C14_2 C15_2 C16_2 -176.6(2)
N13_2 C14_2 C15_2 C16_2 1.8(4)
C12_2 N11_2 C16_2 O16_2 -176.7(2)
C11_2 N11_2 C16_2 O16_2 -0.4(3)
C12_2 N11_2 C16_2 C15_2 2.5(3)
C11_2 N11_2 C16_2 C15_2 178.8(2)
C14_2 C15_2 C16_2 O16_2 176.7(2)
N17_2 C15_2 C16_2 O16_2 1.9(4)
C14_2 C15_2 C16_2 N11_2 -2.3(3)
N17_2 C15_2 C16_2 N11_2 -177.2(2)
C14_2 C15_2 N17_2 C18_2 0.7(3)
C16_2 C15_2 N17_2 C18_2 176.2(3)
C14_2 C15_2 N17_2 C17_2 -179.0(2)
C16_2 C15_2 N17_2 C17_2 -3.5(4)
C15_2 N17_2 C18_2 N19_2 -0.7(3)
C17_2 N17_2 C18_2 N19_2 179.0(2)
N17_2 C18_2 N19_2 C14_2 0.4(3)
N13_2 C14_2 N19_2 C18_2 -178.2(2)
C15_2 C14_2 N19_2 C18_2 0.1(3)
C26_2 C21_2 O21_2 C27_2 -170.2(2)
C22_2 C21_2 O21_2 C27_2 9.2(4)
O21_2 C21_2 C22_2 C23_2 -178.8(2)
C26_2 C21_2 C22_2 C23_2 0.5(4)
C21_2 C22_2 C23_2 O23_2 178.3(2)
C21_2 C22_2 C23_2 C24_2 -1.3(4)
C24_2 C23_2 O23_2 C28_2 11.5(4)
C22_2 C23_2 O23_2 C28_2 -168.1(2)
O23_2 C23_2 C24_2 C25_2 -177.9(2)
C22_2 C23_2 C24_2 C25_2 1.7(4)
C23_2 C24_2 C25_2 C26_2 -1.3(4)
C23_2 C24_2 C25_2 C29_2 176.6(2)
O21_2 C21_2 C26_2 C25_2 179.2(2)
C22_2 C21_2 C26_2 C25_2 -0.1(4)
C24_2 C25_2 C26_2 C21_2 0.5(3)
C29_2 C25_2 C26_2 C21_2 -177.3(2)
C26_2 C25_2 C29_2 C37_2 2.1(4)
C24_2 C25_2 C29_2 C37_2 -175.6(2)
O31_2 C31_2 C32_2 C33_2 -179.0(2)
C36_2 C31_2 C32_2 C33_2 0.7(4)
C31_2 C32_2 C33_2 C34_2 -0.1(4)
C32_2 C33_2 C34_2 C35_2 -0.5(4)
C32_2 C33_2 C34_2 C37_2 177.5(2)
C33_2 C34_2 C35_2 C36_2 0.5(4)
C37_2 C34_2 C35_2 C36_2 -177.4(2)
C34_2 C35_2 C36_2 C31_2 0.1(4)
O31_2 C31_2 C36_2 C35_2 179.0(2)
C32_2 C31_2 C36_2 C35_2 -0.7(4)
C25_2 C29_2 C37_2 C34_2 173.5(2)
C35_2 C34_2 C37_2 C29_2 1.9(4)
C33_2 C34_2 C37_2 C29_2 -175.9(3)
C16_3 N11_3 C12_3 O12_3 178.4(2)
C11_3 N11_3 C12_3 O12_3 -0.9(3)
C16_3 N11_3 C12_3 N13_3 -1.9(3)
C11_3 N11_3 C12_3 N13_3 178.8(2)
O12_3 C12_3 N13_3 C14_3 -178.8(2)
N11_3 C12_3 N13_3 C14_3 1.5(3)
O12_3 C12_3 N13_3 C13_3 -1.9(4)
N11_3 C12_3 N13_3 C13_3 178.4(2)
C12_3 N13_3 C14_3 N19_3 177.6(2)
C13_3 N13_3 C14_3 N19_3 0.7(4)
C12_3 N13_3 C14_3 C15_3 -0.6(3)
C13_3 N13_3 C14_3 C15_3 -177.5(2)
N19_3 C14_3 C15_3 N17_3 -0.5(3)
N13_3 C14_3 C15_3 N17_3 177.9(2)
N19_3 C14_3 C15_3 C16_3 -178.5(2)
N13_3 C14_3 C15_3 C16_3 -0.1(4)
C12_3 N11_3 C16_3 O16_3 -177.5(2)
C11_3 N11_3 C16_3 O16_3 1.8(3)
C12_3 N11_3 C16_3 C15_3 1.2(3)
C11_3 N11_3 C16_3 C15_3 -179.5(2)
C14_3 C15_3 C16_3 O16_3 178.4(2)
N17_3 C15_3 C16_3 O16_3 1.0(4)
C14_3 C15_3 C16_3 N11_3 -0.2(3)
N17_3 C15_3 C16_3 N11_3 -177.5(2)
C14_3 C15_3 N17_3 C18_3 0.7(3)
C16_3 C15_3 N17_3 C18_3 178.4(3)
C14_3 C15_3 N17_3 C17_3 -179.5(2)
C16_3 C15_3 N17_3 C17_3 -1.8(4)
C15_3 N17_3 C18_3 N19_3 -0.7(3)
C17_3 N17_3 C18_3 N19_3 179.5(2)
N17_3 C18_3 N19_3 C14_3 0.4(3)
C15_3 C14_3 N19_3 C18_3 0.1(3)
N13_3 C14_3 N19_3 C18_3 -178.3(2)
C22_3 C21_3 O21_3 C27_3 10.1(4)
C26_3 C21_3 O21_3 C27_3 -169.7(2)
O21_3 C21_3 C22_3 C23_3 -179.3(2)
C26_3 C21_3 C22_3 C23_3 0.4(4)
C21_3 C22_3 C23_3 O23_3 178.2(2)
C21_3 C22_3 C23_3 C24_3 -1.1(3)
C22_3 C23_3 O23_3 C28_3 -165.8(2)
C24_3 C23_3 O23_3 C28_3 13.5(3)
O23_3 C23_3 C24_3 C25_3 -177.6(2)
C22_3 C23_3 C24_3 C25_3 1.6(4)
C23_3 C24_3 C25_3 C26_3 -1.5(3)
C23_3 C24_3 C25_3 C29_3 176.1(2)
O21_3 C21_3 C26_3 C25_3 179.4(2)
C22_3 C21_3 C26_3 C25_3 -0.3(4)
C24_3 C25_3 C26_3 C21_3 0.9(3)
C29_3 C25_3 C26_3 C21_3 -176.6(2)
C24_3 C25_3 C29_3 C37_3 -171.6(2)
C26_3 C25_3 C29_3 C37_3 5.9(4)
O31_3 C31_3 C32_3 C33_3 -179.0(2)
C36_3 C31_3 C32_3 C33_3 0.1(4)
C31_3 C32_3 C33_3 C34_3 0.1(4)
C32_3 C33_3 C34_3 C35_3 -0.4(4)
C32_3 C33_3 C34_3 C37_3 177.4(2)
C33_3 C34_3 C35_3 C36_3 0.5(3)
C37_3 C34_3 C35_3 C36_3 -177.2(2)
O31_3 C31_3 C36_3 C35_3 179.1(2)
C32_3 C31_3 C36_3 C35_3 0.0(4)
C34_3 C35_3 C36_3 C31_3 -0.3(4)
C25_3 C29_3 C37_3 C34_3 173.3(2)
C33_3 C34_3 C37_3 C29_3 179.8(2)
C35_3 C34_3 C37_3 C29_3 -2.6(4)
C16_4 N11_4 C12_4 O12_4 179.4(2)
C11_4 N11_4 C12_4 O12_4 -3.4(3)
C16_4 N11_4 C12_4 N13_4 -0.9(3)
C11_4 N11_4 C12_4 N13_4 176.3(2)
O12_4 C12_4 N13_4 C14_4 178.7(2)
N11_4 C12_4 N13_4 C14_4 -1.0(3)
O12_4 C12_4 N13_4 C13_4 2.8(4)
N11_4 C12_4 N13_4 C13_4 -177.0(2)
C12_4 N13_4 C14_4 N19_4 -178.2(2)
C13_4 N13_4 C14_4 N19_4 -2.3(4)
C12_4 N13_4 C14_4 C15_4 2.4(4)
C13_4 N13_4 C14_4 C15_4 178.3(2)
N13_4 C14_4 C15_4 N17_4 179.1(2)
N19_4 C14_4 C15_4 N17_4 -0.4(3)
N13_4 C14_4 C15_4 C16_4 -2.0(4)
N19_4 C14_4 C15_4 C16_4 178.5(2)
C12_4 N11_4 C16_4 O16_4 -179.3(2)
C11_4 N11_4 C16_4 O16_4 3.5(3)
C12_4 N11_4 C16_4 C15_4 1.3(3)
C11_4 N11_4 C16_4 C15_4 -175.9(2)
C14_4 C15_4 C16_4 O16_4 -179.2(2)
N17_4 C15_4 C16_4 O16_4 -0.6(4)
C14_4 C15_4 C16_4 N11_4 0.2(3)
N17_4 C15_4 C16_4 N11_4 178.8(2)
C14_4 C15_4 N17_4 C18_4 0.8(3)
C16_4 C15_4 N17_4 C18_4 -178.0(3)
C14_4 C15_4 N17_4 C17_4 177.8(2)
C16_4 C15_4 N17_4 C17_4 -1.0(4)
C15_4 N17_4 C18_4 N19_4 -1.0(3)
C17_4 N17_4 C18_4 N19_4 -178.0(2)
N17_4 C18_4 N19_4 C14_4 0.8(3)
N13_4 C14_4 N19_4 C18_4 -179.6(2)
C15_4 C14_4 N19_4 C18_4 -0.2(3)
C22_4 C21_4 O21_4 C27_4 1.4(4)
C26_4 C21_4 O21_4 C27_4 -178.8(2)
O21_4 C21_4 C22_4 C23_4 179.6(2)
C26_4 C21_4 C22_4 C23_4 -0.1(3)
C21_4 C22_4 C23_4 O23_4 178.9(2)
C21_4 C22_4 C23_4 C24_4 -0.6(3)
C24_4 C23_4 O23_4 C28_4 11.6(3)
C22_4 C23_4 O23_4 C28_4 -167.8(2)
O23_4 C23_4 C24_4 C25_4 -178.5(2)
C22_4 C23_4 C24_4 C25_4 1.0(3)
C23_4 C24_4 C25_4 C26_4 -0.5(3)
C23_4 C24_4 C25_4 C29_4 177.5(2)
O21_4 C21_4 C26_4 C25_4 -179.3(2)
C22_4 C21_4 C26_4 C25_4 0.5(4)
C24_4 C25_4 C26_4 C21_4 -0.2(3)
C29_4 C25_4 C26_4 C21_4 -178.2(2)
C26_4 C25_4 C29_4 C37_4 3.0(4)
C24_4 C25_4 C29_4 C37_4 -175.1(2)
O31_4 C31_4 C32_4 C33_4 -177.5(2)
C36_4 C31_4 C32_4 C33_4 2.1(4)
C31_4 C32_4 C33_4 C34_4 -0.5(4)
C32_4 C33_4 C34_4 C35_4 -1.7(4)
C32_4 C33_4 C34_4 C37_4 177.2(2)
C33_4 C34_4 C35_4 C36_4 2.4(4)
C37_4 C34_4 C35_4 C36_4 -176.5(2)
O31_4 C31_4 C36_4 C35_4 178.1(2)
C32_4 C31_4 C36_4 C35_4 -1.4(4)
C34_4 C35_4 C36_4 C31_4 -0.8(4)
C25_4 C29_4 C37_4 C34_4 174.9(2)
C35_4 C34_4 C37_4 C29_4 -9.1(4)
C33_4 C34_4 C37_4 C29_4 172.0(3)
